data_4125746
loop_
_publ_author_name
'Margulies, Eric A.'
'Logsdon, Jenna L.'
'Miller, Claire E.'
'Ma, Lin'
'Simonoff, Ethan'
'Young, Ryan M.'
'Schatz, George C.'
'Wasielewski, Michael R.'

_publ_section_title
;
 Direct Observation of a Charge-Transfer State Preceding High-Yield
 Singlet Fission in Terrylenediimide Thin Films.
;
_journal_issue 2
_journal_name_full 'Journal of the American Chemical Society'
_journal_page_first 663
_journal_page_last 671
_journal_paper_doi 10.1021/jacs.6b07721
_journal_volume 139
_journal_year 2017
_chemical_formula_moiety 'C44 H34 N2 O4'
_chemical_formula_sum 'C44 H34 N2 O4'
_chemical_formula_weight 654.73
_chemical_name_systematic
;
 ?
;
_space_group_crystal_system monoclinic
_space_group_IT_number 15
_space_group_name_Hall '-C 2yc'
_space_group_name_H-M_alt 'C 1 2/c 1'
_symmetry_space_group_name_Hall '-C 2yc'
_symmetry_space_group_name_H-M 'C 1 2/c 1'
_atom_sites_solution_hydrogens geom
_atom_sites_solution_primary direct
_audit_creation_date 2016-07-07
_audit_creation_method
;
Olex2 1.2
(compiled 2016.02.19 svn.r3266 for OlexSys, GUI svn.r5155)
;
_cell_angle_alpha 90
_cell_angle_beta 103.833(2)
_cell_angle_gamma 90
_cell_formula_units_Z 4
_cell_length_a 22.3400(12)
_cell_length_b 16.6950(9)
_cell_length_c 8.3236(4)
_cell_measurement_reflns_used 7765
_cell_measurement_temperature 100(2)
_cell_measurement_theta_max 68.22
_cell_measurement_theta_min 3.34
_cell_volume 3014.4(3)
_computing_cell_refinement 'SAINT V7.23A (Bruker, 2005)'
_computing_data_collection 'APEX2 V2.1-4 (Bruker, 2007)'
_computing_data_reduction 'Bruker SAINT'
_computing_molecular_graphics 'Olex2 (Dolomanov et al., 2009)'
_computing_publication_material 'Olex2 (Dolomanov et al., 2009)'
_computing_structure_refinement 'ShelXL (Sheldrick, 2015)'
_computing_structure_solution 'ShelXS (Sheldrick, 2008)'
_diffrn_ambient_temperature 99.99
_diffrn_detector_area_resol_mean 8
_diffrn_measured_fraction_theta_full 0.990
_diffrn_measured_fraction_theta_max 0.984
_diffrn_measurement_device_type 'Bruker Kappa APEX CCD area detector'
_diffrn_measurement_method '\w and \f scans'
_diffrn_radiation_monochromator 'MX optics'
_diffrn_radiation_type CuK\a
_diffrn_radiation_wavelength 1.54178
_diffrn_reflns_av_R_equivalents 0.0456
_diffrn_reflns_av_unetI/netI 0.0364
_diffrn_reflns_Laue_measured_fraction_full 0.990
_diffrn_reflns_Laue_measured_fraction_max 0.984
_diffrn_reflns_limit_h_max 25
_diffrn_reflns_limit_h_min -26
_diffrn_reflns_limit_k_max 18
_diffrn_reflns_limit_k_min -20
_diffrn_reflns_limit_l_max 9
_diffrn_reflns_limit_l_min -10
_diffrn_reflns_number 15115
_diffrn_reflns_point_group_measured_fraction_full 0.990
_diffrn_reflns_point_group_measured_fraction_max 0.984
_diffrn_reflns_theta_full 67.679
_diffrn_reflns_theta_max 68.216
_diffrn_reflns_theta_min 3.340
_diffrn_source microsource
_diffrn_standards_number 0
_exptl_absorpt_coefficient_mu 0.735
_exptl_absorpt_correction_type none
_exptl_crystal_colour blue
_exptl_crystal_colour_primary blue
_exptl_crystal_density_diffrn 1.443
_exptl_crystal_description Needle
_exptl_crystal_F_000 1376
_exptl_crystal_size_max 0.612
_exptl_crystal_size_mid 0.029
_exptl_crystal_size_min 0.026
_refine_diff_density_max 0.262
_refine_diff_density_min -0.300
_refine_diff_density_rms 0.050
_refine_ls_extinction_method none
_refine_ls_goodness_of_fit_ref 1.056
_refine_ls_hydrogen_treatment constr
_refine_ls_matrix_type full
_refine_ls_number_parameters 228
_refine_ls_number_reflns 2720
_refine_ls_number_restraints 0
_refine_ls_restrained_S_all 1.056
_refine_ls_R_factor_all 0.0472
_refine_ls_R_factor_gt 0.0401
_refine_ls_shift/su_max 0.001
_refine_ls_shift/su_mean 0.000
_refine_ls_structure_factor_coef Fsqd
_refine_ls_weighting_details 'w=1/[\s^2^(Fo^2^)+(0.0684P)^2^+1.5880P] where P=(Fo^2^+2Fc^2^)/3'
_refine_ls_weighting_scheme calc
_refine_ls_wR_factor_gt 0.1106
_refine_ls_wR_factor_ref 0.1168
_reflns_Friedel_coverage 0.000
_reflns_number_gt 2317
_reflns_number_total 2720
_reflns_threshold_expression 'I > 2\s(I)'
_cod_data_source_file ja6b07721_si_002.cif
_cod_data_source_block tdic5_x
_cod_database_code 4125746
_shelxl_version_number 2013-4
_shelx_space_group_comment
;
The symmetry employed for this shelxl refinement is uniquely defined
by the following loop, which should always be used as a source of
symmetry information in preference to the above space-group names.
They are only intended as comments.
;
_shelx_estimated_absorpt_t_max 0.981
_shelx_estimated_absorpt_t_min 0.662
_olex2_refinement_description
;
1. Fixed Uiso
 At 1.2 times of:
  All C(H) groups, All C(H,H) groups
 At 1.5 times of:
  All C(H,H,H) groups
2.a Ternary CH refined with riding coordinates:
 C18(H18)
2.b Secondary CH2 refined with riding coordinates:
 C19(H19a,H19b), C21(H21a,H21b)
2.c Aromatic/amide H refined with riding coordinates:
 C1(H1), C5(H5), C7(H7), C8(H8), C12(H12), C13(H13)
2.d Idealised Me refined as rotating group:
 C20(H20a,H20b,H20c), C22(H22a,H22b,H22c)
;
_olex2_computing_structure_refinement_long 'ShelXL (Sheldrick, 2008)'
_olex2_computing_structure_solution_long 'ShelXS (Sheldrick, 2008)'
_olex2_submission_special_instructions 'No special instructions were received'

loop_
_space_group_symop_operation_xyz
'x, y, z'
'-x, y, -z+1/2'
'x+1/2, y+1/2, z'
'-x+1/2, y+1/2, -z+1/2'
'-x, -y, -z'
'x, -y, z-1/2'
'-x+1/2, -y+1/2, -z'
'x+1/2, -y+1/2, z-1/2'

loop_
_atom_site_label
_atom_site_type_symbol
_atom_site_fract_x
_atom_site_fract_y
_atom_site_fract_z
_atom_site_U_iso_or_equiv
_atom_site_adp_type
_atom_site_occupancy
_atom_site_site_symmetry_order
_atom_site_calc_flag
_atom_site_refinement_flags_posn
O1 O 0.28810(4) 0.72789(6) 0.25026(13) 0.0218(3) Uani 1 1 d .
O2 O 0.31098(4) 0.46207(5) 0.15477(13) 0.0193(3) Uani 1 1 d .
N1 N 0.30299(5) 0.59492(6) 0.21292(14) 0.0146(3) Uani 1 1 d .
C1 C 0.00608(6) 0.65017(8) 0.48748(17) 0.0147(3) Uani 1 1 d .
H1 H 0.0161 0.7045 0.4721 0.018 Uiso 1 1 calc R
C2 C 0.04418(6) 0.59027(7) 0.45315(15) 0.0122(3) Uani 1 1 d .
C3 C 0.02697(6) 0.50851(8) 0.47111(15) 0.0112(3) Uani 1 1 d .
C4 C 0.06365(6) 0.44481(7) 0.43253(15) 0.0115(3) Uani 1 1 d .
C5 C 0.04621(6) 0.36655(8) 0.45644(17) 0.0150(3) Uani 1 1 d .
H5 H 0.0708 0.3235 0.4338 0.018 Uiso 1 1 calc R
C6 C 0.11824(6) 0.46225(8) 0.36975(16) 0.0120(3) Uani 1 1 d .
C7 C 0.15346(6) 0.40239(8) 0.32023(16) 0.0131(3) Uani 1 1 d .
H7 H 0.1416 0.3480 0.3259 0.016 Uiso 1 1 calc R
C8 C 0.20550(6) 0.42004(8) 0.26281(16) 0.0130(3) Uani 1 1 d .
H8 H 0.2277 0.3780 0.2265 0.016 Uiso 1 1 calc R
C9 C 0.22526(6) 0.49831(8) 0.25807(16) 0.0125(3) Uani 1 1 d .
C10 C 0.19094(6) 0.56079(8) 0.30614(15) 0.0119(3) Uani 1 1 d .
C11 C 0.21133(6) 0.64096(8) 0.30192(16) 0.0138(3) Uani 1 1 d .
C12 C 0.17715(6) 0.70214(8) 0.34661(17) 0.0159(3) Uani 1 1 d .
H12 H 0.1909 0.7559 0.3453 0.019 Uiso 1 1 calc R
C13 C 0.12261(6) 0.68587(8) 0.39366(17) 0.0151(3) Uani 1 1 d .
H13 H 0.0995 0.7292 0.4218 0.018 Uiso 1 1 calc R
C14 C 0.10086(6) 0.60797(8) 0.40080(15) 0.0120(3) Uani 1 1 d .
C15 C 0.13626(6) 0.54374(8) 0.35860(15) 0.0116(3) Uani 1 1 d .
C16 C 0.26944(6) 0.65908(8) 0.25384(17) 0.0156(3) Uani 1 1 d .
C17 C 0.28222(6) 0.51498(8) 0.20386(16) 0.0138(3) Uani 1 1 d .
C18 C 0.36341(6) 0.61021(8) 0.17145(17) 0.0163(3) Uani 1 1 d .
H18 H 0.3808 0.5564 0.1556 0.020 Uiso 1 1 calc R
C19 C 0.40994(6) 0.65001(8) 0.31363(17) 0.0196(3) Uani 1 1 d .
H19A H 0.4501 0.6539 0.2834 0.023 Uiso 1 1 calc R
H19B H 0.3959 0.7052 0.3281 0.023 Uiso 1 1 calc R
C20 C 0.41924(7) 0.60572(10) 0.47770(19) 0.0264(4) Uani 1 1 d .
H20A H 0.4326 0.5507 0.4643 0.040 Uiso 1 1 calc GR
H20B H 0.3803 0.6048 0.5126 0.040 Uiso 1 1 calc GR
H20C H 0.4508 0.6332 0.5617 0.040 Uiso 1 1 calc GR
C21 C 0.35518(6) 0.65411(9) 0.00646(18) 0.0211(3) Uani 1 1 d .
H21A H 0.3203 0.6300 -0.0755 0.025 Uiso 1 1 calc R
H21B H 0.3449 0.7109 0.0211 0.025 Uiso 1 1 calc R
C22 C 0.41333(7) 0.64995(8) -0.05944(18) 0.0203(3) Uani 1 1 d .
H22A H 0.4055 0.6757 -0.1683 0.030 Uiso 1 1 calc GR
H22B H 0.4247 0.5938 -0.0694 0.030 Uiso 1 1 calc GR
H22C H 0.4471 0.6777 0.0171 0.030 Uiso 1 1 calc GR

loop_
_atom_site_aniso_label
_atom_site_aniso_U_11
_atom_site_aniso_U_22
_atom_site_aniso_U_33
_atom_site_aniso_U_23
_atom_site_aniso_U_13
_atom_site_aniso_U_12
O1 0.0200(5) 0.0137(5) 0.0355(6) -0.0027(4) 0.0138(5) -0.0038(4)
O2 0.0161(5) 0.0149(5) 0.0301(6) -0.0028(4) 0.0117(4) 0.0000(4)
N1 0.0120(6) 0.0137(6) 0.0190(6) -0.0013(4) 0.0055(5) -0.0011(4)
C1 0.0147(7) 0.0108(6) 0.0185(7) 0.0009(5) 0.0039(5) -0.0006(5)
C2 0.0121(7) 0.0136(6) 0.0091(6) 0.0001(5) -0.0010(5) -0.0001(5)
C3 0.0104(7) 0.0135(6) 0.0077(6) 0.0001(5) -0.0019(5) 0.0002(5)
C4 0.0105(6) 0.0137(6) 0.0086(6) -0.0003(5) -0.0012(5) 0.0005(5)
C5 0.0136(7) 0.0128(6) 0.0185(7) -0.0010(5) 0.0035(5) 0.0021(5)
C6 0.0117(6) 0.0131(6) 0.0089(6) -0.0004(5) -0.0018(5) 0.0002(5)
C7 0.0129(7) 0.0119(6) 0.0127(6) -0.0005(5) -0.0002(5) -0.0008(5)
C8 0.0113(7) 0.0130(6) 0.0136(7) -0.0012(5) 0.0007(5) 0.0019(5)
C9 0.0111(7) 0.0146(6) 0.0107(7) -0.0003(5) 0.0003(5) 0.0003(5)
C10 0.0111(6) 0.0142(6) 0.0089(6) 0.0005(5) -0.0007(5) 0.0001(5)
C11 0.0124(7) 0.0149(6) 0.0135(7) -0.0003(5) 0.0018(5) -0.0016(5)
C12 0.0169(7) 0.0121(6) 0.0186(7) -0.0003(5) 0.0041(5) -0.0022(5)
C13 0.0150(7) 0.0131(6) 0.0173(7) -0.0010(5) 0.0044(5) 0.0017(5)
C14 0.0125(7) 0.0133(6) 0.0088(6) 0.0002(5) -0.0003(5) 0.0006(5)
C15 0.0101(6) 0.0140(6) 0.0087(6) -0.0002(5) -0.0017(5) -0.0001(5)
C16 0.0156(7) 0.0145(7) 0.0169(7) -0.0014(5) 0.0043(5) -0.0008(5)
C17 0.0130(7) 0.0147(6) 0.0127(7) 0.0004(5) 0.0014(5) 0.0005(5)
C18 0.0121(7) 0.0158(6) 0.0224(7) -0.0010(5) 0.0072(6) -0.0007(5)
C19 0.0153(7) 0.0232(7) 0.0209(8) -0.0007(6) 0.0058(6) -0.0027(6)
C20 0.0226(8) 0.0342(8) 0.0217(8) 0.0041(6) 0.0036(6) -0.0070(6)
C21 0.0152(7) 0.0295(8) 0.0185(7) -0.0016(6) 0.0040(6) -0.0028(6)
C22 0.0201(7) 0.0231(7) 0.0194(7) 0.0013(6) 0.0083(6) -0.0014(6)

loop_
_atom_type_symbol
_atom_type_description
_atom_type_scat_dispersion_real
_atom_type_scat_dispersion_imag
_atom_type_scat_source
C C 0.0181 0.0091 'International Tables Vol C Tables 4.2.6.8 and 6.1.1.4'
H H 0.0000 0.0000 'International Tables Vol C Tables 4.2.6.8 and 6.1.1.4'
N N 0.0311 0.0180 'International Tables Vol C Tables 4.2.6.8 and 6.1.1.4'
O O 0.0492 0.0322 'International Tables Vol C Tables 4.2.6.8 and 6.1.1.4'

loop_
_geom_angle_atom_site_label_1
_geom_angle_atom_site_label_2
_geom_angle_atom_site_label_3
_geom_angle
_geom_angle_site_symmetry_1
_geom_angle_site_symmetry_3
C16 N1 C17 123.43(11) . .
C16 N1 C18 119.56(10) . .
C17 N1 C18 116.99(10) . .
C2 C1 H1 118.9 . .
C5 C1 H1 118.9 5_566 .
C5 C1 C2 122.17(12) 5_566 .
C1 C2 C3 118.13(12) . .
C1 C2 C14 122.20(12) . .
C3 C2 C14 119.67(12) . .
C3 C3 C2 119.50(15) 5_566 .
C4 C3 C2 120.22(12) . .
C4 C3 C3 120.28(14) . 5_566
C3 C4 C6 120.28(11) . .
C5 C4 C3 118.21(12) . .
C5 C4 C6 121.51(12) . .
C1 C5 C4 121.65(12) 5_566 .
C1 C5 H5 119.2 5_566 .
C4 C5 H5 119.2 . .
C7 C6 C4 122.65(12) . .
C7 C6 C15 118.42(12) . .
C15 C6 C4 118.93(12) . .
C6 C7 H7 119.1 . .
C8 C7 C6 121.83(12) . .
C8 C7 H7 119.1 . .
C7 C8 H8 119.7 . .
C9 C8 C7 120.60(12) . .
C9 C8 H8 119.7 . .
C8 C9 C10 119.52(12) . .
C8 C9 C17 119.46(12) . .
C10 C9 C17 121.03(12) . .
C9 C10 C11 119.51(12) . .
C9 C10 C15 120.36(12) . .
C11 C10 C15 120.13(12) . .
C10 C11 C16 120.55(12) . .
C12 C11 C10 119.41(12) . .
C12 C11 C16 120.03(12) . .
C11 C12 H12 119.7 . .
C11 C12 C13 120.64(12) . .
C13 C12 H12 119.7 . .
C12 C13 H13 119.0 . .
C12 C13 C14 122.08(12) . .
C14 C13 H13 119.0 . .
C13 C14 C2 122.39(12) . .
C13 C14 C15 118.13(12) . .
C15 C14 C2 119.46(12) . .
C10 C15 C6 119.16(12) . .
C10 C15 C14 119.58(12) . .
C14 C15 C6 121.26(12) . .
O1 C16 N1 120.54(12) . .
O1 C16 C11 121.63(12) . .
N1 C16 C11 117.83(11) . .
O2 C17 N1 120.74(12) . .
O2 C17 C9 121.90(12) . .
N1 C17 C9 117.36(11) . .
N1 C18 H18 106.2 . .
N1 C18 C19 112.37(11) . .
N1 C18 C21 111.62(11) . .
C19 C18 H18 106.2 . .
C19 C18 C21 113.62(11) . .
C21 C18 H18 106.2 . .
C18 C19 H19A 108.8 . .
C18 C19 H19B 108.8 . .
H19A C19 H19B 107.7 . .
C20 C19 C18 113.89(12) . .
C20 C19 H19A 108.8 . .
C20 C19 H19B 108.8 . .
C19 C20 H20A 109.5 . .
C19 C20 H20B 109.5 . .
C19 C20 H20C 109.5 . .
H20A C20 H20B 109.5 . .
H20A C20 H20C 109.5 . .
H20B C20 H20C 109.5 . .
C18 C21 H21A 109.3 . .
C18 C21 H21B 109.3 . .
H21A C21 H21B 107.9 . .
C22 C21 C18 111.77(12) . .
C22 C21 H21A 109.3 . .
C22 C21 H21B 109.3 . .
C21 C22 H22A 109.5 . .
C21 C22 H22B 109.5 . .
C21 C22 H22C 109.5 . .
H22A C22 H22B 109.5 . .
H22A C22 H22C 109.5 . .
H22B C22 H22C 109.5 . .

loop_
_geom_bond_atom_site_label_1
_geom_bond_atom_site_label_2
_geom_bond_distance
_geom_bond_site_symmetry_2
O1 C16 1.2249(16) .
O2 C17 1.2187(16) .
N1 C16 1.3953(17) .
N1 C17 1.4091(17) .
N1 C18 1.4930(16) .
C1 H1 0.9500 .
C1 C2 1.3864(18) .
C1 C5 1.3861(19) 5_566
C2 C3 1.4357(18) .
C2 C14 1.4643(18) .
C3 C3 1.429(3) 5_566
C3 C4 1.4252(18) .
C4 C5 1.3912(18) .
C4 C6 1.4662(18) .
C5 C1 1.3861(19) 5_566
C5 H5 0.9500 .
C6 C7 1.3938(18) .
C6 C15 1.4282(18) .
C7 H7 0.9500 .
C7 C8 1.3902(18) .
C8 H8 0.9500 .
C8 C9 1.3828(18) .
C9 C10 1.4081(18) .
C9 C17 1.4747(18) .
C10 C11 1.4170(18) .
C10 C15 1.4208(18) .
C11 C12 1.3787(19) .
C11 C16 1.4783(19) .
C12 H12 0.9500 .
C12 C13 1.3927(19) .
C13 H13 0.9500 .
C13 C14 1.3946(19) .
C14 C15 1.4253(18) .
C18 H18 1.0000 .
C18 C19 1.528(2) .
C18 C21 1.529(2) .
C19 H19A 0.9900 .
C19 H19B 0.9900 .
C19 C20 1.523(2) .
C20 H20A 0.9800 .
C20 H20B 0.9800 .
C20 H20C 0.9800 .
C21 H21A 0.9900 .
C21 H21B 0.9900 .
C21 C22 1.5277(18) .
C22 H22A 0.9800 .
C22 H22B 0.9800 .
C22 H22C 0.9800 .

loop_
_geom_torsion_atom_site_label_1
_geom_torsion_atom_site_label_2
_geom_torsion_atom_site_label_3
_geom_torsion_atom_site_label_4
_geom_torsion
_geom_torsion_site_symmetry_1
_geom_torsion_site_symmetry_4
N1 C18 C19 C20 53.12(16) . .
N1 C18 C21 C22 -164.50(11) . .
C1 C2 C3 C3 -2.3(2) . 5_566
C1 C2 C3 C4 178.12(12) . .
C1 C2 C14 C13 4.8(2) . .
C1 C2 C14 C15 -176.57(12) . .
C2 C3 C4 C5 178.14(11) . .
C2 C3 C4 C6 -1.74(19) . .
C2 C14 C15 C6 -1.36(19) . .
C2 C14 C15 C10 179.36(11) . .
C3 C2 C14 C13 -174.82(12) . .
C3 C2 C14 C15 3.81(19) . .
C3 C3 C4 C5 -1.5(2) 5_566 .
C3 C3 C4 C6 178.64(13) 5_566 .
C3 C4 C5 C1 1.5(2) . 5_566
C3 C4 C6 C7 -175.83(12) . .
C3 C4 C6 C15 4.17(19) . .
C4 C6 C7 C8 -179.24(12) . .
C4 C6 C15 C10 176.71(11) . .
C4 C6 C15 C14 -2.6(2) . .
C5 C1 C2 C3 2.3(2) 5_566 .
C5 C1 C2 C14 -177.29(12) 5_566 .
C5 C4 C6 C7 4.3(2) . .
C5 C4 C6 C15 -175.71(12) . .
C6 C4 C5 C1 -178.64(12) . 5_566
C6 C7 C8 C9 2.1(2) . .
C7 C6 C15 C10 -3.30(19) . .
C7 C6 C15 C14 177.41(11) . .
C7 C8 C9 C10 -2.4(2) . .
C7 C8 C9 C17 177.19(12) . .
C8 C9 C10 C11 179.74(12) . .
C8 C9 C10 C15 -0.23(19) . .
C8 C9 C17 O2 3.8(2) . .
C8 C9 C17 N1 -175.35(11) . .
C9 C10 C11 C12 179.01(12) . .
C9 C10 C11 C16 -2.39(19) . .
C9 C10 C15 C6 3.07(19) . .
C9 C10 C15 C14 -177.63(11) . .
C10 C9 C17 O2 -176.62(12) . .
C10 C9 C17 N1 4.21(19) . .
C10 C11 C12 C13 -0.8(2) . .
C10 C11 C16 O1 -179.59(12) . .
C10 C11 C16 N1 0.1(2) . .
C11 C10 C15 C6 -176.91(11) . .
C11 C10 C15 C14 2.40(19) . .
C11 C12 C13 C14 1.2(2) . .
C12 C11 C16 O1 -1.0(2) . .
C12 C11 C16 N1 178.72(12) . .
C12 C13 C14 C2 178.82(12) . .
C12 C13 C14 C15 0.2(2) . .
C13 C14 C15 C6 177.34(12) . .
C13 C14 C15 C10 -1.95(19) . .
C14 C2 C3 C3 177.38(13) . 5_566
C14 C2 C3 C4 -2.24(19) . .
C15 C6 C7 C8 0.8(2) . .
C15 C10 C11 C12 -1.0(2) . .
C15 C10 C11 C16 177.59(12) . .
C16 N1 C17 O2 174.09(13) . .
C16 N1 C17 C9 -6.73(19) . .
C16 N1 C18 C19 59.77(16) . .
C16 N1 C18 C21 -69.23(16) . .
C16 C11 C12 C13 -179.40(12) . .
C17 N1 C16 O1 -175.65(12) . .
C17 N1 C16 C11 4.6(2) . .
C17 N1 C18 C19 -121.87(13) . .
C17 N1 C18 C21 109.14(13) . .
C17 C9 C10 C11 0.18(19) . .
C17 C9 C10 C15 -179.79(11) . .
C18 N1 C16 O1 2.6(2) . .
C18 N1 C16 C11 -177.11(11) . .
C18 N1 C17 O2 -4.20(19) . .
C18 N1 C17 C9 174.97(11) . .
C19 C18 C21 C22 67.17(15) . .
C21 C18 C19 C20 -178.93(12) . .
